data_8100173
loop_
_publ_author_name
'Zhang, Bi-Song'

_publ_section_title
;
Crystal structure of aqua-chloro-bis(1,10-phenanthroline-N,N')manganese
(II) 4-nitrobenzoate trihydrate, [Mn(H~2~O)(Cl)(C~12~H~8~N~2~)~2~]
(C~7~H~4~NO~4~) &#x00B7; 3H~2~O
;
_journal_issue 4
_journal_name_full 'Zeitschrift f\"ur Kristallographie - New Crystal Structures'
_journal_page_first 485
_journal_page_last 486
_journal_volume 219
_journal_year 2004
_chemical_formula_sum 'C31 H28 Cl Mn N5 O8'
_chemical_formula_weight 688.98
_space_group_IT_number 2
_symmetry_cell_setting triclinic
_symmetry_space_group_name_Hall '-P 1'
_symmetry_space_group_name_H-M 'P -1'
_cell_angle_alpha 103.40(3)
_cell_angle_beta 92.63(3)
_cell_angle_gamma 104.58(3)
_cell_formula_units_Z 2
_cell_length_a 10.897(2)
_cell_length_b 11.841(2)
_cell_length_c 12.871(3)
_cell_measurement_temperature 293(2)
_cell_volume 1553.9(5)
_diffrn_ambient_temperature 293(2)
_exptl_crystal_density_diffrn 1.473
_cod_original_formula_sum 'C31 H28 Cl1 Mn1 N5 O8'
_cod_database_code 8100173

loop_
_symmetry_equiv_pos_as_xyz
'x, y, z'
'-x, -y, -z'

loop_
_atom_site_label
_atom_site_type_symbol
_atom_site_fract_x
_atom_site_fract_y
_atom_site_fract_z
_atom_site_U_iso_or_equiv
_atom_site_adp_type
_atom_site_occupancy
_atom_site_symmetry_multiplicity
_atom_site_Wyckoff_symbol
_atom_site_calc_flag
_atom_site_refinement_flags
_atom_site_disorder_assembly
_atom_site_disorder_group
Mn1 Mn 0.32720(3) 0.11869(2) 0.30442(2) 0.03897(9) Uani 1 2 i d . . .
Cl1 Cl 0.44450(5) 0.14070(5) 0.47749(4) 0.05649(14) Uani 1 2 i d . . .
N1 N 0.17327(15) 0.20885(13) 0.35786(11) 0.0426(4) Uani 1 2 i d . . .
N2 N 0.15148(14) -0.03049(13) 0.32048(11) 0.0418(4) Uani 1 2 i d . . .
N3 N 0.40681(14) -0.02667(13) 0.21026(11) 0.0400(3) Uani 1 2 i d . . .
N4 N 0.24897(15) 0.08250(14) 0.12627(12) 0.0431(4) Uani 1 2 i d . . .
N5 N 0.0677(2) 0.6044(2) -0.1408(2) 0.0803(6) Uani 1 2 i d . . .
O1 O 0.01811(19) 0.68484(19) -0.10826(19) 0.1039(7) Uani 1 2 i d . . .
O2 O 0.0537(2) 0.5465(2) -0.23452(19) 0.1186(8) Uani 1 2 i d . . .
O3 O 0.38858(17) 0.53107(15) 0.25455(12) 0.0762(5) Uani 1 2 i d . . .
O4 O 0.41221(16) 0.38187(14) 0.12519(11) 0.0666(4) Uani 1 2 i d . . .
O5 O 0.45148(13) 0.27795(12) 0.28232(10) 0.0541(4) Uani 1 2 i d . . .
H5A H 0.4436 0.3119 0.2342 0.081 Uiso 1 2 i d R . .
H5B H 0.5199 0.3131 0.3200 0.081 Uiso 1 2 i d R . .
O6 O 0.68170(17) 0.40813(17) 0.39144(15) 0.0932(6) Uani 1 2 i d . . .
H6A H 0.6952 0.3985 0.4522 0.140 Uiso 1 2 i d R . .
H6B H 0.6467 0.4633 0.3966 0.140 Uiso 1 2 i d R . .
O7 O 0.63000(16) 0.62536(16) 0.36837(15) 0.0898(6) Uani 1 2 i d . . .
H7A H 0.6187 0.6859 0.4092 0.135 Uiso 1 2 i d R . .
H7B H 0.5602 0.5811 0.3383 0.135 Uiso 1 2 i d R . .
O8 O 0.29109(16) 0.66569(15) 0.41417(13) 0.0812(5) Uani 1 2 i d . . .
H8A H 0.3160 0.6234 0.3636 0.122 Uiso 1 2 i d R . .
H8B H 0.3485 0.7282 0.4396 0.122 Uiso 1 2 i d R . .
C1 C 0.48249(19) -0.08130(17) 0.25083(16) 0.0484(5) Uani 1 2 i d . . .
H1 H 0.5056 -0.0589 0.3247 0.058 Uiso 1 2 i calc R . .
C2 C 0.5290(2) -0.17061(18) 0.18827(18) 0.0566(5) Uani 1 2 i d . . .
H2 H 0.5813 -0.2072 0.2201 0.068 Uiso 1 2 i calc R . .
C3 C 0.4971(2) -0.20369(18) 0.08033(18) 0.0564(6) Uani 1 2 i d . . .
H3 H 0.5286 -0.2624 0.0375 0.068 Uiso 1 2 i calc R . .
C4 C 0.41696(18) -0.14938(17) 0.03365(15) 0.0457(5) Uani 1 2 i d . . .
C5 C 0.3780(2) -0.18013(19) -0.07892(17) 0.0586(6) Uani 1 2 i d . . .
H5 H 0.4075 -0.2383 -0.1246 0.070 Uiso 1 2 i calc R . .
C6 C 0.3001(2) -0.1270(2) -0.11998(16) 0.0602(6) Uani 1 2 i d . . .
H6 H 0.2762 -0.1491 -0.1937 0.072 Uiso 1 2 i calc R . .
C7 C 0.25266(19) -0.03689(18) -0.05325(15) 0.0485(5) Uani 1 2 i d . . .
C8 C 0.1726(2) 0.0228(2) -0.09222(17) 0.0646(6) Uani 1 2 i d . . .
H8 H 0.1457 0.0030 -0.1654 0.078 Uiso 1 2 i calc R . .
C9 C 0.1338(2) 0.1096(2) -0.02420(18) 0.0666(6) Uani 1 2 i d . . .
H9 H 0.0810 0.1500 -0.0500 0.080 Uiso 1 2 i calc R . .
C10 C 0.1744(2) 0.13707(19) 0.08499(17) 0.0556(5) Uani 1 2 i d . . .
H10 H 0.1476 0.1969 0.1312 0.067 Uiso 1 2 i calc R . .
C11 C 0.28896(17) -0.00350(16) 0.05783(14) 0.0399(4) Uani 1 2 i d . . .
C12 C 0.37290(17) -0.06083(15) 0.10249(14) 0.0380(4) Uani 1 2 i d . . .
C21 C 0.1847(2) 0.32632(18) 0.37786(16) 0.0526(5) Uani 1 2 i d . . .
H21 H 0.2627 0.3773 0.3714 0.063 Uiso 1 2 i calc R . .
C22 C 0.0857(2) 0.3766(2) 0.40793(17) 0.0613(6) Uani 1 2 i d . . .
H22 H 0.0976 0.4595 0.4211 0.074 Uiso 1 2 i calc R . .
C23 C -0.0286(2) 0.3039(2) 0.41788(17) 0.0638(6) Uani 1 2 i d . . .
H23 H -0.0957 0.3367 0.4375 0.077 Uiso 1 2 i calc R . .
C24 C -0.04586(19) 0.1790(2) 0.39854(14) 0.0505(5) Uani 1 2 i d . . .
C25 C -0.1622(2) 0.0955(2) 0.41012(16) 0.0627(6) Uani 1 2 i d . . .
H25 H -0.2319 0.1241 0.4304 0.075 Uiso 1 2 i calc R . .
C26 C -0.1724(2) -0.0228(2) 0.39231(16) 0.0608(6) Uani 1 2 i d . . .
H26 H -0.2489 -0.0746 0.4007 0.073 Uiso 1 2 i calc R . .
C27 C -0.06820(19) -0.07087(19) 0.36067(14) 0.0487(5) Uani 1 2 i d . . .
C28 C -0.0737(2) -0.1935(2) 0.34205(16) 0.0613(6) Uani 1 2 i d . . .
H28 H -0.1488 -0.2489 0.3482 0.074 Uiso 1 2 i calc R . .
C29 C 0.0312(2) -0.23131(19) 0.31501(17) 0.0629(6) Uani 1 2 i d . . .
H29 H 0.0289 -0.3124 0.3030 0.075 Uiso 1 2 i calc R . .
C30 C 0.1420(2) -0.14676(18) 0.30566(16) 0.0544(5) Uani 1 2 i d . . .
H30 H 0.2134 -0.1736 0.2880 0.065 Uiso 1 2 i calc R . .
C31 C 0.04773(18) 0.00790(17) 0.34852(13) 0.0402(4) Uani 1 2 i d . . .
C32 C 0.05911(18) 0.13524(17) 0.36839(13) 0.0411(4) Uani 1 2 i d . . .
C41 C 0.29205(19) 0.50651(16) 0.07973(16) 0.0475(5) Uani 1 2 i d . . .
C42 C 0.2927(2) 0.4634(2) -0.02969(17) 0.0613(6) Uani 1 2 i d . . .
H42 H 0.3424 0.4114 -0.0543 0.074 Uiso 1 2 i calc R . .
C43 C 0.2213(2) 0.4960(2) -0.10271(19) 0.0677(6) Uani 1 2 i d . . .
H43 H 0.2230 0.4677 -0.1762 0.081 Uiso 1 2 i calc R . .
C44 C 0.1476(2) 0.57156(19) -0.06417(19) 0.0579(6) Uani 1 2 i d . . .
C45 C 0.1458(2) 0.61723(19) 0.0433(2) 0.0626(6) Uani 1 2 i d . . .
H45 H 0.0964 0.6696 0.0673 0.075 Uiso 1 2 i calc R . .
C46 C 0.2181(2) 0.58438(18) 0.11519(18) 0.0567(5) Uani 1 2 i d . . .
H46 H 0.2176 0.6147 0.1885 0.068 Uiso 1 2 i calc R . .
C47 C 0.3714(2) 0.47065(18) 0.15911(16) 0.0506(5) Uani 1 2 i d . . .

loop_
_atom_site_aniso_label
_atom_site_aniso_U_11
_atom_site_aniso_U_22
_atom_site_aniso_U_33
_atom_site_aniso_U_23
_atom_site_aniso_U_13
_atom_site_aniso_U_12
Mn1 0.04285(16) 0.03944(16) 0.03631(15) 0.00738(11) 0.00464(12) 0.01603(12)
Cl1 0.0649(3) 0.0600(3) 0.0427(3) 0.0149(2) -0.0047(2) 0.0136(3)
N1 0.0477(9) 0.0413(9) 0.0401(8) 0.0063(7) 0.0042(7) 0.0177(7)
N2 0.0458(9) 0.0411(9) 0.0385(8) 0.0074(7) 0.0061(7) 0.0140(7)
N3 0.0417(8) 0.0432(9) 0.0387(8) 0.0122(7) 0.0058(7) 0.0160(7)
N4 0.0446(9) 0.0467(9) 0.0407(8) 0.0118(7) 0.0013(7) 0.0171(7)
N5 0.0704(14) 0.0710(15) 0.1022(18) 0.0397(14) -0.0144(14) 0.0120(12)
O1 0.0876(14) 0.0908(14) 0.150(2) 0.0459(13) -0.0145(13) 0.0444(12)
O2 0.152(2) 0.1183(18) 0.0945(16) 0.0405(14) -0.0318(15) 0.0483(16)
O3 0.0968(13) 0.0749(11) 0.0565(9) -0.0023(8) -0.0119(9) 0.0430(10)
O4 0.0947(12) 0.0695(10) 0.0538(9) 0.0199(7) 0.0112(8) 0.0504(9)
O5 0.0579(9) 0.0523(8) 0.0516(8) 0.0216(7) -0.0029(7) 0.0076(7)
O6 0.0797(12) 0.0916(13) 0.0988(14) 0.0197(11) -0.0104(10) 0.0135(11)
O7 0.0723(12) 0.0779(12) 0.1060(14) 0.0029(10) -0.0007(10) 0.0171(10)
O8 0.0702(11) 0.0839(12) 0.0785(11) -0.0020(9) 0.0034(9) 0.0224(9)
C1 0.0487(12) 0.0522(12) 0.0498(11) 0.0165(9) 0.0051(9) 0.0201(10)
C2 0.0533(13) 0.0513(12) 0.0736(15) 0.0188(11) 0.0094(11) 0.0261(10)
C3 0.0527(13) 0.0436(12) 0.0735(15) 0.0059(10) 0.0201(11) 0.0197(10)
C4 0.0428(11) 0.0402(10) 0.0502(11) 0.0060(8) 0.0155(9) 0.0071(9)
C5 0.0610(14) 0.0558(13) 0.0485(12) -0.0027(10) 0.0176(11) 0.0093(11)
C6 0.0622(14) 0.0706(15) 0.0332(10) 0.0013(10) 0.0079(10) 0.0021(12)
C7 0.0463(11) 0.0554(12) 0.0378(10) 0.0131(9) 0.0026(9) 0.0022(10)
C8 0.0618(14) 0.0863(17) 0.0411(11) 0.0218(12) -0.0066(11) 0.0086(13)
C9 0.0633(15) 0.0853(17) 0.0605(14) 0.0321(13) -0.0084(12) 0.0268(13)
C10 0.0558(13) 0.0605(13) 0.0561(12) 0.0170(10) -0.0024(10) 0.0248(11)
C11 0.0385(10) 0.0419(10) 0.0362(9) 0.0104(8) 0.0041(8) 0.0049(8)
C12 0.0374(10) 0.0375(10) 0.0379(9) 0.0092(8) 0.0083(8) 0.0075(8)
C21 0.0613(13) 0.0451(12) 0.0528(12) 0.0076(9) 0.0035(10) 0.0219(10)
C22 0.0719(16) 0.0549(13) 0.0614(13) 0.0044(10) -0.0001(12) 0.0355(12)
C23 0.0651(15) 0.0765(17) 0.0564(13) 0.0016(11) 0.0029(11) 0.0454(14)
C24 0.0485(12) 0.0710(14) 0.0356(10) 0.0067(9) 0.0036(9) 0.0289(11)
C25 0.0441(12) 0.0972(19) 0.0490(12) 0.0111(12) 0.0080(10) 0.0293(13)
C26 0.0426(12) 0.0891(18) 0.0457(12) 0.0172(12) 0.0054(10) 0.0086(12)
C27 0.0454(11) 0.0648(14) 0.0322(9) 0.0119(9) 0.0020(9) 0.0091(10)
C28 0.0623(14) 0.0610(14) 0.0502(12) 0.0163(10) 0.0061(11) -0.0038(11)
C29 0.0779(16) 0.0437(12) 0.0616(13) 0.0118(10) 0.0107(12) 0.0075(12)
C30 0.0604(13) 0.0445(12) 0.0586(12) 0.0107(10) 0.0109(11) 0.0160(10)
C31 0.0439(10) 0.0496(11) 0.0266(8) 0.0086(8) 0.0012(8) 0.0130(9)
C32 0.0436(11) 0.0532(11) 0.0287(8) 0.0073(8) 0.0021(8) 0.0200(9)
C41 0.0491(12) 0.0392(10) 0.0542(12) 0.0118(9) 0.0039(10) 0.0122(9)
C42 0.0753(16) 0.0601(14) 0.0577(13) 0.0145(11) 0.0064(12) 0.0354(12)
C43 0.0837(17) 0.0674(15) 0.0568(13) 0.0179(11) 0.0006(13) 0.0283(13)
C44 0.0516(13) 0.0499(12) 0.0753(15) 0.0273(11) -0.0077(11) 0.0115(10)
C45 0.0542(13) 0.0524(13) 0.0839(17) 0.0148(12) 0.0017(12) 0.0227(11)
C46 0.0565(13) 0.0514(12) 0.0632(13) 0.0091(10) 0.0053(11) 0.0214(11)
C47 0.0568(13) 0.0456(12) 0.0522(12) 0.0140(10) 0.0049(10) 0.0172(10)

loop_
_geom_bond_atom_site_label_1
_geom_bond_atom_site_label_2
_geom_bond_distance
_geom_bond_site_symmetry_2
_geom_bond_publ_flag
Mn1 O5 2.1141(15) . ?
Mn1 N3 2.2506(16) . ?
Mn1 N1 2.2570(16) . ?
Mn1 N2 2.3093(17) . ?
Mn1 N4 2.3129(16) . ?
Mn1 Cl1 2.4425(10) . ?
N1 C21 1.327(2) . ?
N1 C32 1.360(2) . ?
N2 C30 1.322(2) . ?
N2 C31 1.355(2) . ?
N3 C1 1.325(2) . ?
N3 C12 1.357(2) . ?
N4 C10 1.321(2) . ?
N4 C11 1.359(2) . ?
N5 O1 1.213(3) . ?
N5 O2 1.223(3) . ?
N5 C44 1.466(3) . ?
O3 C47 1.249(2) . ?
O4 C47 1.239(2) . ?
O5 H5A 0.8252 . ?
O5 H5B 0.8251 . ?
O6 H6A 0.8273 . ?
O6 H6B 0.8268 . ?
O7 H7A 0.8256 . ?
O7 H7B 0.8258 . ?
O8 H8A 0.8255 . ?
O8 H8B 0.8258 . ?
C1 C2 1.392(3) . ?
C1 H1 0.9300 . ?
C2 C3 1.356(3) . ?
C2 H2 0.9300 . ?
C3 C4 1.397(3) . ?
C3 H3 0.9300 . ?
C4 C12 1.406(2) . ?
C4 C5 1.426(3) . ?
C5 C6 1.334(3) . ?
C5 H5 0.9300 . ?
C6 C7 1.427(3) . ?
C6 H6 0.9300 . ?
C7 C8 1.396(3) . ?
C7 C11 1.402(2) . ?
C8 C9 1.355(3) . ?
C8 H8 0.9300 . ?
C9 C10 1.391(3) . ?
C9 H9 0.9300 . ?
C10 H10 0.9300 . ?
C11 C12 1.440(3) . ?
C21 C22 1.387(3) . ?
C21 H21 0.9300 . ?
C22 C23 1.355(3) . ?
C22 H22 0.9300 . ?
C23 C24 1.403(3) . ?
C23 H23 0.9300 . ?
C24 C32 1.405(3) . ?
C24 C25 1.436(3) . ?
C25 C26 1.341(3) . ?
C25 H25 0.9300 . ?
C26 C27 1.428(3) . ?
C26 H26 0.9300 . ?
C27 C28 1.401(3) . ?
C27 C31 1.408(3) . ?
C28 C29 1.360(3) . ?
C28 H28 0.9300 . ?
C29 C30 1.391(3) . ?
C29 H29 0.9300 . ?
C30 H30 0.9300 . ?
C31 C32 1.442(3) . ?
C41 C42 1.383(3) . ?
C41 C46 1.386(3) . ?
C41 C47 1.509(3) . ?
C42 C43 1.375(3) . ?
C42 H42 0.9300 . ?
C43 C44 1.373(3) . ?
C43 H43 0.9300 . ?
C44 C45 1.367(3) . ?
C45 C46 1.372(3) . ?
C45 H45 0.9300 . ?
C46 H46 0.9300 . ?
